data_7221546
loop_
_publ_author_name
'McGregor, Lindsay'
'Rychkov, Denis A.'
'Coster, Paul L.'
'Day, Sarah'
'Drebushchak, Valeri A.'
'Achkasov, Andrei F.'
'Nichol, Gary S.'
'Pulham, Colin R.'
'Boldyreva, Elena V.'

_publ_section_title
;
 A new polymorph of metacetamol
;
_journal_issue 32
_journal_name_full CrystEngComm
_journal_page_first 6183
_journal_paper_doi 10.1039/C5CE00910C
_journal_volume 17
_journal_year 2015
_chemical_absolute_configuration ad
_chemical_formula_moiety 'C8 H9 N O2'
_chemical_formula_sum 'C8 H9 N O2'
_chemical_formula_weight 151.16
_chemical_melting_point 400
_chemical_name_common 'Metacetamol, 3-Acetamidophenol'
_chemical_name_systematic N-(3-Hydroxyphenyl)acetamide
_chemical_properties_physical Moisture-sensitive
_space_group_crystal_system monoclinic
_space_group_IT_number 4
_space_group_name_Hall 'P 2yb'
_space_group_name_H-M_alt 'P 1 21 1'
_symmetry_space_group_name_Hall 'P 2yb'
_symmetry_space_group_name_H-M 'P 1 21 1'
_atom_sites_solution_hydrogens mixed
_atom_sites_solution_primary direct
_audit_creation_date 2015-06-03
_audit_creation_method
;
Olex2 1.2-beta
(compiled 2015.01.26 svn.r3150 for OlexSys, GUI svn.r4998)
;
_audit_update_record
;
2015-06-21 deposited with the CCDC.
2015-07-13 downloaded from the CCDC.
;
_cell_angle_alpha 90
_cell_angle_beta 90.388(8)
_cell_angle_gamma 90
_cell_formula_units_Z 8
_cell_length_a 7.6202(8)
_cell_length_b 19.010(3)
_cell_length_c 10.1116(8)
_cell_measurement_reflns_used 4755
_cell_measurement_temperature 120.0
_cell_measurement_theta_max 75.9920
_cell_measurement_theta_min 4.6170
_cell_volume 1464.7(3)
_computing_cell_refinement
;
CrysAlisPro, Agilent Technologies,
Version 1.171.37.33 (release 27-03-2014 CrysAlis171 .NET)
(compiled Mar 27 2014,17:12:48)
;
_computing_data_collection
;
CrysAlisPro, Agilent Technologies,
Version 1.171.37.33 (release 27-03-2014 CrysAlis171 .NET)
(compiled Mar 27 2014,17:12:48)
;
_computing_data_reduction
;
CrysAlisPro, Agilent Technologies,
Version 1.171.37.33 (release 27-03-2014 CrysAlis171 .NET)
(compiled Mar 27 2014,17:12:48)
;
_computing_molecular_graphics 'Olex2 (Dolomanov et al., 2009)'
_computing_publication_material 'Olex2 (Dolomanov et al., 2009)'
_computing_structure_refinement 'ShelXL (Sheldrick, 2008)'
_computing_structure_solution 'ShelXS (Sheldrick, 2008)'
_diffrn_ambient_environment N~2~
_diffrn_ambient_temperature 120.0
_diffrn_detector 'CCD plate'
_diffrn_detector_area_resol_mean 5.1574
_diffrn_detector_type Atlas
_diffrn_measured_fraction_theta_full 0.997
_diffrn_measured_fraction_theta_max 0.997
_diffrn_measurement_details
;
  1 omega  -50.00   32.00   1.0000   10.0000
omega____ theta____ kappa____ phi______ frames
    -      -40.6686   38.0000 -180.0000 82

  2 omega -119.00   -4.00   1.0000   10.0000
omega____ theta____ kappa____ phi______ frames
    -      -40.6686  -19.0000 -150.0000 115

  3 omega  -50.00   32.00   1.0000   10.0000
omega____ theta____ kappa____ phi______ frames
    -      -40.6686   38.0000   30.0000 82

  4 omega   55.00  126.00   1.0000   10.0000
omega____ theta____ kappa____ phi______ frames
    -       40.6686 -178.0000 -120.0000 71

  5 omega   57.00  127.00   1.0000   10.0000
omega____ theta____ kappa____ phi______ frames
    -       40.6686  178.0000    0.0000 70

  6 omega   57.00  127.00   1.0000   10.0000
omega____ theta____ kappa____ phi______ frames
    -       40.6686  178.0000  150.0000 70

  7 omega   39.00  121.00   1.0000   30.0000
omega____ theta____ kappa____ phi______ frames
    -      111.0000 -125.0000   60.0000 82

  8 omega   87.00  178.00   1.0000   30.0000
omega____ theta____ kappa____ phi______ frames
    -      111.0000   45.0000    0.0000 91

  9 omega   66.00  178.00   1.0000   30.0000
omega____ theta____ kappa____ phi______ frames
    -      111.0000   15.0000    0.0000 112

 10 omega   94.00  178.00   1.0000   30.0000
omega____ theta____ kappa____ phi______ frames
    -      111.0000  125.0000   90.0000 84

 11 omega   83.00  178.00   1.0000   30.0000
omega____ theta____ kappa____ phi______ frames
    -      111.0000   61.0000   30.0000 95

 12 omega   30.00  109.00   1.0000   30.0000
omega____ theta____ kappa____ phi______ frames
    -      111.0000  -94.0000  120.0000 79

 13 omega   66.00  178.00   1.0000   30.0000
omega____ theta____ kappa____ phi______ frames
    -      111.0000   15.0000  120.0000 112

 14 omega   36.00   91.00   1.0000   30.0000
omega____ theta____ kappa____ phi______ frames
    -      111.0000  -30.0000   90.0000 55

 15 omega   37.00  142.00   1.0000   30.0000
omega____ theta____ kappa____ phi______ frames
    -      111.0000  -77.0000  -60.0000 105

 16 omega   37.00  142.00   1.0000   30.0000
omega____ theta____ kappa____ phi______ frames
    -      111.0000  -77.0000    0.0000 105

 17 omega   39.00  121.00   1.0000   30.0000
omega____ theta____ kappa____ phi______ frames
    -      111.0000 -125.0000 -150.0000 82

 18 omega   39.00  121.00   1.0000   30.0000
omega____ theta____ kappa____ phi______ frames
    -      111.0000 -125.0000  -30.0000 82

 19 omega   40.00   98.00   1.0000   30.0000
omega____ theta____ kappa____ phi______ frames
    -      111.0000  -45.0000    0.0000 58

 20 omega   30.00  109.00   1.0000   30.0000
omega____ theta____ kappa____ phi______ frames
    -      111.0000  -94.0000 -120.0000 79

 21 omega   30.00  109.00   1.0000   30.0000
omega____ theta____ kappa____ phi______ frames
    -      111.0000  -94.0000 -150.0000 79

 22 omega   36.00   91.00   1.0000   30.0000
omega____ theta____ kappa____ phi______ frames
    -      111.0000  -30.0000 -180.0000 55

 23 omega   30.00  109.00   1.0000   30.0000
omega____ theta____ kappa____ phi______ frames
    -      111.0000  -94.0000  150.0000 79

 24 omega   30.00  109.00   1.0000   30.0000
omega____ theta____ kappa____ phi______ frames
    -      111.0000  -94.0000   30.0000 79

 25 omega   94.00  178.00   1.0000   30.0000
omega____ theta____ kappa____ phi______ frames
    -      111.0000  125.0000   30.0000 84

 26 omega   80.00  178.00   1.0000   30.0000
omega____ theta____ kappa____ phi______ frames
    -      111.0000   77.0000   93.0488 98

 27 omega   30.00  109.00   1.0000   30.0000
omega____ theta____ kappa____ phi______ frames
    -      111.0000  -94.0000   90.0000 79
;
_diffrn_measurement_device 'four-circle diffractometer'
_diffrn_measurement_device_type 'Agilent Technologies SuperNova'
_diffrn_measurement_method '\w scans'
_diffrn_orient_matrix_UB_11 -0.0240335000
_diffrn_orient_matrix_UB_12 0.0758259000
_diffrn_orient_matrix_UB_13 -0.0506676000
_diffrn_orient_matrix_UB_21 -0.1816562000
_diffrn_orient_matrix_UB_22 -0.0197432000
_diffrn_orient_matrix_UB_23 -0.0565049000
_diffrn_orient_matrix_UB_31 -0.0851558000
_diffrn_orient_matrix_UB_32 0.0206473000
_diffrn_orient_matrix_UB_33 0.1322203000
_diffrn_radiation_monochromator mirror
_diffrn_radiation_probe x-ray
_diffrn_radiation_type CuK\a
_diffrn_radiation_wavelength 1.54178
_diffrn_reflns_av_R_equivalents 0.0888
_diffrn_reflns_av_unetI/netI 0.1014
_diffrn_reflns_laue_measured_fraction_full 0.997
_diffrn_reflns_laue_measured_fraction_max 0.997
_diffrn_reflns_limit_h_max 9
_diffrn_reflns_limit_h_min -9
_diffrn_reflns_limit_k_max 22
_diffrn_reflns_limit_k_min -22
_diffrn_reflns_limit_l_max 12
_diffrn_reflns_limit_l_min -8
_diffrn_reflns_number 16385
_diffrn_reflns_point_group_measured_fraction_full 0.984
_diffrn_reflns_point_group_measured_fraction_max 0.984
_diffrn_reflns_theta_full 67.679
_diffrn_reflns_theta_max 68.232
_diffrn_reflns_theta_min 4.372
_diffrn_source 'sealed X-ray tube'
_diffrn_source_type 'SuperNova (Cu) X-ray Source'
_diffrn_standards_number 0
_exptl_absorpt_coefficient_mu 0.823
_exptl_absorpt_correction_T_max 1.00000
_exptl_absorpt_correction_T_min 0.36909
_exptl_absorpt_correction_type multi-scan
_exptl_absorpt_process_details
'SADABS-2014/2 (Bruker,2014) was used for absorption correction. wR2(int) was 0.1584 before and 0.1141 after correction. The Ratio of minimum to maximum transmission is 0.7067. The \l/2 correction factor is Not present.'
_exptl_crystal_colour colourless
_exptl_crystal_colour_primary colourless
_exptl_crystal_density_diffrn 1.371
_exptl_crystal_description plate
_exptl_crystal_F_000 640
_exptl_crystal_size_max 0.6518
_exptl_crystal_size_mid 0.4979
_exptl_crystal_size_min 0.0477
_refine_diff_density_max 0.668
_refine_diff_density_min -0.673
_refine_diff_density_rms 0.130
_refine_ls_abs_structure_details
;
 Flack x determined using 1513 quotients [(I+)-(I-)]/[(I+)+(I-)]
 (Parsons, Flack and Wagner, Acta Cryst. B69 (2013) 249-259).
;
_refine_ls_abs_structure_Flack 0.2(2)
_refine_ls_extinction_method none
_refine_ls_goodness_of_fit_ref 1.055
_refine_ls_hydrogen_treatment mixed
_refine_ls_matrix_type full
_refine_ls_number_parameters 410
_refine_ls_number_reflns 5281
_refine_ls_number_restraints 305
_refine_ls_restrained_S_all 1.032
_refine_ls_R_factor_all 0.1251
_refine_ls_R_factor_gt 0.1094
_refine_ls_shift/su_max 0.000
_refine_ls_shift/su_mean 0.000
_refine_ls_structure_factor_coef Fsqd
_refine_ls_weighting_details 'w=1/[\s^2^(Fo^2^)+(0.1607P)^2^+9.3877P] where P=(Fo^2^+2Fc^2^)/3'
_refine_ls_weighting_scheme calc
_refine_ls_wR_factor_gt 0.3354
_refine_ls_wR_factor_ref 0.3476
_reflns_Friedel_coverage 0.911
_reflns_friedel_fraction_full 0.970
_reflns_friedel_fraction_max 0.970
_reflns_number_gt 4228
_reflns_number_total 5281
_reflns_threshold_expression 'I > 2\s(I)'
_cod_data_source_file c5ce00910c2.cif
_cod_data_source_block cp4013
_cod_depositor_comments 'Adding full bibliography for 7221546.cif.'
_cod_original_cell_volume 1464.8(3)
_cod_database_code 7221546
_chemical_oxdiff_formula 'C8 H9 N O2'
_chemical_oxdiff_usercomment '@ 120 K metacetemol'
_shelx_space_group_comment
;
The symmetry employed for this shelxl refinement is uniquely defined
by the following loop, which should always be used as a source of
symmetry information in preference to the above space-group names.
They are only intended as comments.
;
_reflns_odcompleteness_completeness 99.96
_reflns_odcompleteness_iscentric 1
_reflns_odcompleteness_theta 66.97
_olex2_refinement_description
;
1. Fixed Uiso
 At 1.2 times of:
  All C(H) groups, All N(H) groups, All O(H) groups
 At 1.5 times of:
  All C(H,H,H) groups
2. Restrained distances
 O1-H1 = O11-H11 = O31-H31 = O21-H21
 0.84 with sigma of 0.02
3. Rigid body (RIGU) restrains
 All non-hydrogen atoms
 with sigma for 1-2 distances of 0.001 and sigma for 1-3 distances of 0.001
4.a Aromatic/amide H refined with riding coordinates:
 N1(H1A), C2(H2), C4(H4), C5(H5), C6(H6), N21(H21A), C22(H22), C24(H24),
 C25(H25), C26(H26), N31(H31A), C32(H32), C34(H34), C35(H35), C36(H36),
 N11(H11A), C12(H12), C14(H14), C15(H15), C16(H16)
4.b Tetrahedral OH refined with riding coordinates:
 O31(H31)
4.c Idealised Me refined as rotating group:
 C8(H8A,H8B,H8C), C28(H28A,H28B,H28C), C38(H38A,H38B,H38C), C18(H18A,H18B,H18C)
;
_shelx_shelxl_version_number 2014/7
_olex2_date_sample_data_collection 11/7/14
_olex2_date_sample_submission 11/7/14
_olex2_diffrn_ambient_temperature_device 'Oxford Cryosystems Cryostream 700+'
_olex2_exptl_crystal_mounting_method 'The crystal was mounted on a MITIGEN holder in Paratone oil'
_olex2_submission_original_sample_id Metacetamol
_olex2_submission_special_instructions 'No special instructions were received'

loop_
_space_group_symop_operation_xyz
'x, y, z'
'-x, y+1/2, -z'

loop_
_atom_site_label
_atom_site_type_symbol
_atom_site_fract_x
_atom_site_fract_y
_atom_site_fract_z
_atom_site_U_iso_or_equiv
_atom_site_adp_type
_atom_site_occupancy
_atom_site_site_symmetry_order
_atom_site_calc_flag
_atom_site_refinement_flags_posn
_atom_site_refinement_flags_adp
O1 O 0.8440(12) 0.1669(5) 1.0179(7) 0.0321(17) Uani 1 1 d D U
H1 H 0.800(19) 0.185(7) 1.086(9) 0.039 Uiso 1 1 d DR .
O2 O 0.9936(11) 0.4178(5) 1.0227(7) 0.0319(17) Uani 1 1 d . U
N1 N 0.9605(13) 0.3898(6) 0.8053(9) 0.0289(18) Uani 1 1 d . U
H1A H 0.9493 0.4081 0.7257 0.035 Uiso 1 1 calc R .
C1 C 0.9666(15) 0.3171(7) 0.8098(10) 0.0248(18) Uani 1 1 d . U
C2 C 0.9049(15) 0.2787(7) 0.9172(10) 0.0245(18) Uani 1 1 d . U
H2 H 0.8607 0.3027 0.9924 0.029 Uiso 1 1 calc R .
C3 C 0.9073(15) 0.2074(7) 0.9152(10) 0.0248(19) Uani 1 1 d . U
C4 C 0.9747(15) 0.1698(7) 0.8081(10) 0.029(2) Uani 1 1 d . U
H4 H 0.9783 0.1198 0.8080 0.035 Uiso 1 1 calc R .
C5 C 1.0365(15) 0.2089(7) 0.7011(11) 0.027(2) Uani 1 1 d . U
H5 H 1.0825 0.1849 0.6266 0.033 Uiso 1 1 calc R .
C6 C 1.0326(14) 0.2809(7) 0.7009(10) 0.0260(19) Uani 1 1 d . U
H6 H 1.0748 0.3062 0.6266 0.031 Uiso 1 1 calc R .
C7 C 0.9693(13) 0.4375(7) 0.9067(10) 0.0258(18) Uani 1 1 d . U
C8 C 0.9468(16) 0.5122(7) 0.8733(12) 0.032(2) Uani 1 1 d . U
H8A H 0.8312 0.5282 0.9027 0.048 Uiso 1 1 calc GR .
H8B H 0.9559 0.5183 0.7773 0.048 Uiso 1 1 calc GR .
H8C H 1.0384 0.5399 0.9175 0.048 Uiso 1 1 calc GR .
O21 O 0.8684(12) 0.5037(5) 0.2115(8) 0.0334(18) Uani 1 1 d D U
H21 H 0.917(19) 0.481(7) 0.151(11) 0.040 Uiso 1 1 d DR .
O22 O 0.7418(13) 0.2522(5) 0.2141(7) 0.036(2) Uani 1 1 d . U
N21 N 0.7700(12) 0.2811(6) 0.4301(9) 0.0265(17) Uani 1 1 d . U
H21A H 0.7796 0.2630 0.5099 0.032 Uiso 1 1 calc R .
C21 C 0.7604(14) 0.3537(6) 0.4254(10) 0.0228(17) Uani 1 1 d . U
C22 C 0.8162(14) 0.3928(7) 0.3145(10) 0.0244(18) Uani 1 1 d . U
H22 H 0.8578 0.3691 0.2381 0.029 Uiso 1 1 calc R .
C23 C 0.8106(14) 0.4641(6) 0.3168(10) 0.0241(18) Uani 1 1 d . U
C24 C 0.7485(16) 0.5015(7) 0.4268(11) 0.031(2) Uani 1 1 d . U
H24 H 0.7427 0.5515 0.4270 0.038 Uiso 1 1 calc R .
C25 C 0.6956(18) 0.4620(7) 0.5360(12) 0.032(2) Uani 1 1 d . U
H25 H 0.6553 0.4860 0.6125 0.039 Uiso 1 1 calc R .
C26 C 0.6999(16) 0.3910(7) 0.5366(11) 0.029(2) Uani 1 1 d . U
H26 H 0.6617 0.3660 0.6126 0.035 Uiso 1 1 calc R .
C27 C 0.7668(15) 0.2334(7) 0.3296(10) 0.0279(19) Uani 1 1 d . U
C28 C 0.7976(18) 0.1595(7) 0.3652(12) 0.036(2) Uani 1 1 d . U
H28A H 0.7131 0.1296 0.3182 0.054 Uiso 1 1 calc GR .
H28B H 0.7832 0.1535 0.4608 0.054 Uiso 1 1 calc GR .
H28C H 0.9171 0.1461 0.3403 0.054 Uiso 1 1 calc GR .
O31 O 0.3203(11) 0.4972(5) 0.7117(7) 0.0321(18) Uani 1 1 d D U
H31 H 0.2795 0.4699 0.6538 0.038 Uiso 1 1 calc DR .
O32 O 0.5070(12) 0.2511(5) 0.7055(7) 0.0338(18) Uani 1 1 d . U
N31 N 0.4701(13) 0.2766(6) 0.9231(9) 0.0292(18) Uani 1 1 d . U
H31A H 0.4647 0.2576 1.0023 0.035 Uiso 1 1 calc R .
C31 C 0.4640(15) 0.3496(7) 0.9210(10) 0.026(2) Uani 1 1 d . U
C32 C 0.3984(14) 0.3877(7) 0.8099(10) 0.0219(18) Uani 1 1 d . U
H32 H 0.3617 0.3632 0.7326 0.026 Uiso 1 1 calc R .
C33 C 0.3886(15) 0.4586(7) 0.8144(10) 0.025(2) Uani 1 1 d . U
C34 C 0.4368(15) 0.4968(7) 0.9267(10) 0.029(2) Uani 1 1 d . U
H34 H 0.4257 0.5466 0.9295 0.035 Uiso 1 1 calc R .
C35 C 0.5021(16) 0.4588(7) 1.0349(12) 0.030(2) Uani 1 1 d . U
H35 H 0.5380 0.4835 1.1122 0.036 Uiso 1 1 calc R .
C36 C 0.5156(16) 0.3869(7) 1.0320(11) 0.030(2) Uani 1 1 d . U
H36 H 0.5608 0.3625 1.1068 0.036 Uiso 1 1 calc R .
C37 C 0.4831(14) 0.2297(7) 0.8215(10) 0.0267(18) Uani 1 1 d . U
C38 C 0.4734(17) 0.1540(7) 0.8519(12) 0.034(2) Uani 1 1 d . U
H38A H 0.3626 0.1349 0.8177 0.051 Uiso 1 1 calc GR .
H38B H 0.4791 0.1472 0.9480 0.051 Uiso 1 1 calc GR .
H38C H 0.5719 0.1296 0.8104 0.051 Uiso 1 1 calc GR .
O11 O 0.4169(12) 0.1648(5) 0.5081(8) 0.036(2) Uani 1 1 d D U
H11 H 0.44(2) 0.186(7) 0.579(8) 0.043 Uiso 1 1 d DR .
O12 O 0.2298(12) 0.4116(5) 0.5136(7) 0.0342(19) Uani 1 1 d . U
N11 N 0.2508(12) 0.3840(6) 0.2954(8) 0.0257(17) Uani 1 1 d . U
H11A H 0.2514 0.4024 0.2156 0.031 Uiso 1 1 calc R .
C11 C 0.2585(13) 0.3112(7) 0.3009(9) 0.0217(17) Uani 1 1 d . U
C12 C 0.3317(14) 0.2740(7) 0.4091(10) 0.0244(18) Uani 1 1 d . U
H12 H 0.3713 0.2990 0.4850 0.029 Uiso 1 1 calc R .
C13 C 0.3458(13) 0.2029(6) 0.4050(10) 0.0225(18) Uani 1 1 d . U
C14 C 0.2956(17) 0.1646(8) 0.2927(11) 0.034(2) Uani 1 1 d . U
H14 H 0.3110 0.1151 0.2882 0.041 Uiso 1 1 calc R .
C15 C 0.2216(16) 0.2025(7) 0.1873(11) 0.030(2) Uani 1 1 d . U
H15 H 0.1795 0.1773 0.1124 0.036 Uiso 1 1 calc R .
C16 C 0.2077(13) 0.2728(7) 0.1877(10) 0.0235(17) Uani 1 1 d . U
H16 H 0.1637 0.2966 0.1119 0.028 Uiso 1 1 calc R .
C17 C 0.2424(16) 0.4313(8) 0.3985(10) 0.032(2) Uani 1 1 d . U
C18 C 0.2510(18) 0.5065(8) 0.3652(12) 0.037(2) Uani 1 1 d . U
H18A H 0.3612 0.5263 0.3991 0.056 Uiso 1 1 calc GR .
H18B H 0.1517 0.5311 0.4055 0.056 Uiso 1 1 calc GR .
H18C H 0.2458 0.5122 0.2690 0.056 Uiso 1 1 calc GR .

loop_
_atom_site_aniso_label
_atom_site_aniso_U_11
_atom_site_aniso_U_22
_atom_site_aniso_U_33
_atom_site_aniso_U_23
_atom_site_aniso_U_13
_atom_site_aniso_U_12
O1 0.041(4) 0.045(4) 0.011(3) -0.001(2) 0.004(3) -0.002(3)
O2 0.034(4) 0.045(4) 0.016(2) -0.001(2) -0.003(2) -0.005(3)
N1 0.026(5) 0.047(3) 0.013(3) 0.001(2) -0.004(2) -0.001(2)
C1 0.019(5) 0.048(3) 0.007(3) 0.001(2) -0.003(3) -0.002(2)
C2 0.021(5) 0.046(3) 0.006(3) -0.001(2) -0.002(3) -0.001(2)
C3 0.021(5) 0.046(3) 0.007(3) -0.001(2) -0.003(3) -0.001(3)
C4 0.028(5) 0.048(3) 0.011(3) -0.003(2) 0.000(3) -0.002(3)
C5 0.020(5) 0.051(3) 0.011(3) -0.002(2) -0.004(3) -0.003(3)
C6 0.018(4) 0.051(3) 0.010(3) -0.002(2) -0.002(3) -0.003(3)
C7 0.013(4) 0.049(3) 0.016(3) -0.001(2) 0.001(2) -0.004(3)
C8 0.026(6) 0.049(3) 0.022(4) 0.000(3) 0.003(4) -0.002(3)
O21 0.043(5) 0.043(4) 0.014(3) -0.001(2) 0.000(3) -0.004(3)
O22 0.055(5) 0.040(4) 0.013(2) -0.003(2) -0.004(2) -0.003(4)
N21 0.023(4) 0.046(3) 0.011(3) 0.000(2) -0.002(2) -0.002(2)
C21 0.014(4) 0.046(2) 0.009(3) 0.000(2) -0.007(2) -0.003(2)
C22 0.020(5) 0.045(3) 0.009(3) -0.001(2) -0.006(3) -0.003(2)
C23 0.018(4) 0.045(3) 0.010(3) -0.001(2) -0.009(3) -0.003(3)
C24 0.034(6) 0.046(3) 0.014(3) -0.002(2) -0.002(3) -0.002(3)
C25 0.035(6) 0.047(3) 0.014(3) -0.002(2) -0.002(3) -0.002(3)
C26 0.029(5) 0.048(3) 0.011(3) -0.001(2) -0.001(3) -0.002(3)
C27 0.024(5) 0.046(3) 0.013(2) -0.001(2) 0.001(2) -0.005(3)
C28 0.042(7) 0.047(3) 0.019(4) 0.000(3) 0.004(4) -0.001(3)
O31 0.037(4) 0.045(4) 0.014(3) -0.001(2) -0.008(3) 0.002(3)
O32 0.043(5) 0.043(4) 0.015(2) 0.000(2) -0.008(2) -0.001(3)
N31 0.029(5) 0.046(3) 0.012(3) 0.002(2) -0.008(2) -0.001(2)
C31 0.022(5) 0.047(3) 0.010(3) 0.002(2) -0.006(3) -0.001(2)
C32 0.015(4) 0.045(3) 0.006(3) -0.001(2) -0.001(3) 0.000(2)
C33 0.019(5) 0.045(3) 0.009(3) 0.000(2) -0.002(3) 0.000(2)
C34 0.027(5) 0.048(3) 0.012(3) -0.003(2) -0.005(3) 0.001(3)
C35 0.025(5) 0.051(3) 0.014(3) -0.002(2) -0.007(3) -0.001(3)
C36 0.027(5) 0.050(3) 0.013(3) -0.001(2) -0.009(3) 0.000(3)
C37 0.019(5) 0.047(3) 0.014(2) 0.000(2) -0.010(2) 0.001(3)
C38 0.030(6) 0.047(3) 0.024(4) 0.002(3) -0.009(4) 0.000(3)
O11 0.046(5) 0.048(4) 0.013(3) -0.002(2) -0.012(3) 0.000(3)
O12 0.040(5) 0.051(4) 0.011(2) -0.001(2) -0.005(2) 0.001(3)
N11 0.019(4) 0.053(3) 0.005(3) 0.001(2) -0.003(2) -0.002(2)
C11 0.008(4) 0.054(3) 0.003(3) 0.000(2) 0.001(2) -0.003(2)
C12 0.016(4) 0.051(3) 0.006(3) 0.000(2) -0.003(3) -0.004(2)
C13 0.010(4) 0.051(3) 0.006(3) 0.000(2) 0.001(2) -0.005(2)
C14 0.037(6) 0.054(3) 0.011(3) -0.003(2) -0.009(3) -0.003(3)
C15 0.025(5) 0.057(3) 0.008(3) -0.002(2) -0.004(3) -0.004(3)
C16 0.011(4) 0.057(3) 0.002(3) -0.001(2) 0.002(2) -0.005(3)
C17 0.032(6) 0.054(3) 0.010(2) -0.001(2) -0.005(2) 0.002(3)
C18 0.039(7) 0.053(3) 0.019(4) 0.000(3) -0.006(4) 0.001(3)

loop_
_atom_type_symbol
_atom_type_description
_atom_type_scat_dispersion_real
_atom_type_scat_dispersion_imag
_atom_type_scat_source
C C 0.0181 0.0091 'International Tables Vol C Tables 4.2.6.8 and 6.1.1.4'
H H 0.0000 0.0000 'International Tables Vol C Tables 4.2.6.8 and 6.1.1.4'
N N 0.0311 0.0180 'International Tables Vol C Tables 4.2.6.8 and 6.1.1.4'
O O 0.0492 0.0322 'International Tables Vol C Tables 4.2.6.8 and 6.1.1.4'

loop_
_exptl_crystal_face_index_h
_exptl_crystal_face_index_k
_exptl_crystal_face_index_l
_exptl_crystal_face_perp_dist
_exptl_oxdiff_crystal_face_indexfrac_h
_exptl_oxdiff_crystal_face_indexfrac_k
_exptl_oxdiff_crystal_face_indexfrac_l
_exptl_oxdiff_crystal_face_x
_exptl_oxdiff_crystal_face_y
_exptl_oxdiff_crystal_face_z
-5 0 0 0.2322 -4.9402 -0.2045 -0.3307 0.1200 0.9201 0.3727
5 0 0 0.2419 4.9473 -0.0990 -0.2220 -0.1152 -0.8842 -0.4527
0 1 0 0.0239 0.0033 0.9995 -0.0011 0.0758 -0.0203 0.0202
0 -3 -6 0.2639 -0.0621 -3.4568 -6.2951 0.0583 0.4352 -0.8984
0 2 5 0.3519 0.0016 1.9851 5.0045 -0.1031 -0.3223 0.7025
-1 3 5 0.3172 -0.9943 2.9926 5.0024 -0.0026 -0.1611 0.8079
1 1 5 0.3700 0.9975 0.9777 5.0065 -0.2035 -0.4834 0.5972
0 -1 0 0.0239 -0.0033 -0.9995 0.0011 -0.0758 0.0203 -0.0202

loop_
_geom_angle_atom_site_label_1
_geom_angle_atom_site_label_2
_geom_angle_atom_site_label_3
_geom_angle
C3 O1 H1 122(10)
C1 N1 H1A 115.3
C7 N1 H1A 115.3
C7 N1 C1 129.4(10)
N1 C1 C2 122.5(10)
N1 C1 C6 118.6(10)
C2 C1 C6 118.9(12)
C1 C2 H2 119.8
C3 C2 C1 120.5(11)
C3 C2 H2 119.8
O1 C3 C4 115.5(11)
C2 C3 O1 122.7(10)
C2 C3 C4 121.8(11)
C3 C4 H4 121.4
C5 C4 C3 117.1(12)
C5 C4 H4 121.4
C4 C5 H5 119.1
C6 C5 C4 121.7(11)
C6 C5 H5 119.1
C1 C6 H6 120.0
C5 C6 C1 119.9(11)
C5 C6 H6 120.0
O2 C7 N1 120.9(12)
O2 C7 C8 121.6(10)
N1 C7 C8 117.5(10)
C7 C8 H8A 109.5
C7 C8 H8B 109.5
C7 C8 H8C 109.5
H8A C8 H8B 109.5
H8A C8 H8C 109.5
H8B C8 H8C 109.5
C23 O21 H21 115(10)
C21 N21 H21A 115.2
C27 N21 H21A 115.2
C27 N21 C21 129.7(10)
N21 C21 C22 122.4(10)
N21 C21 C26 119.5(10)
C26 C21 C22 118.0(11)
C21 C22 H22 119.9
C23 C22 C21 120.2(11)
C23 C22 H22 119.9
O21 C23 C24 116.5(11)
C22 C23 O21 121.4(10)
C22 C23 C24 122.1(11)
C23 C24 H24 121.5
C25 C24 C23 117.0(12)
C25 C24 H24 121.5
C24 C25 H25 118.9
C26 C25 C24 122.3(12)
C26 C25 H25 118.9
C21 C26 H26 119.8
C25 C26 C21 120.5(11)
C25 C26 H26 119.8
O22 C27 N21 121.0(12)
O22 C27 C28 122.1(11)
N21 C27 C28 116.9(10)
C27 C28 H28A 109.5
C27 C28 H28B 109.5
C27 C28 H28C 109.5
H28A C28 H28B 109.5
H28A C28 H28C 109.5
H28B C28 H28C 109.5
C33 O31 H31 109.5
C31 N31 H31A 114.9
C37 N31 H31A 114.9
C37 N31 C31 130.1(10)
N31 C31 C32 122.1(10)
C36 C31 N31 119.4(10)
C36 C31 C32 118.5(12)
C31 C32 H32 120.0
C33 C32 C31 120.0(10)
C33 C32 H32 120.0
O31 C33 C34 115.7(11)
C32 C33 O31 122.0(10)
C32 C33 C34 122.2(11)
C33 C34 H34 121.4
C33 C34 C35 117.2(12)
C35 C34 H34 121.4
C34 C35 H35 119.2
C36 C35 C34 121.6(12)
C36 C35 H35 119.2
C31 C36 H36 119.8
C35 C36 C31 120.5(11)
C35 C36 H36 119.8
O32 C37 N31 120.2(11)
O32 C37 C38 121.3(11)
N31 C37 C38 118.5(10)
C37 C38 H38A 109.5
C37 C38 H38B 109.5
C37 C38 H38C 109.5
H38A C38 H38B 109.5
H38A C38 H38C 109.5
H38B C38 H38C 109.5
C13 O11 H11 118(10)
C11 N11 H11A 115.7
C17 N11 H11A 115.7
C17 N11 C11 128.6(9)
N11 C11 C12 123.0(10)
N11 C11 C16 118.3(9)
C16 C11 C12 118.3(11)
C11 C12 H12 119.9
C13 C12 C11 120.3(11)
C13 C12 H12 119.9
O11 C13 C14 116.3(11)
C12 C13 O11 122.1(10)
C12 C13 C14 121.5(11)
C13 C14 H14 121.5
C13 C14 C15 117.1(13)
C15 C14 H14 121.5
C14 C15 H15 118.6
C16 C15 C14 122.8(11)
C16 C15 H15 118.6
C11 C16 H16 120.1
C15 C16 C11 119.8(11)
C15 C16 H16 120.1
O12 C17 N11 121.5(13)
O12 C17 C18 121.2(11)
N11 C17 C18 117.3(10)
C17 C18 H18A 109.5
C17 C18 H18B 109.5
C17 C18 H18C 109.5
H18A C18 H18B 109.5
H18A C18 H18C 109.5
H18B C18 H18C 109.5

loop_
_geom_bond_atom_site_label_1
_geom_bond_atom_site_label_2
_geom_bond_distance
O1 H1 0.84(3)
O1 C3 1.381(14)
O2 C7 1.244(14)
N1 H1A 0.8800
N1 C1 1.385(17)
N1 C7 1.370(15)
C1 C2 1.392(16)
C1 C6 1.396(16)
C2 H2 0.9500
C2 C3 1.357(17)
C3 C4 1.398(16)
C4 H4 0.9500
C4 C5 1.396(17)
C5 H5 0.9500
C5 C6 1.369(17)
C6 H6 0.9500
C7 C8 1.470(19)
C8 H8A 0.9800
C8 H8B 0.9800
C8 H8C 0.9800
O21 H21 0.84(3)
O21 C23 1.379(14)
O22 C27 1.236(14)
N21 H21A 0.8800
N21 C21 1.382(16)
N21 C27 1.361(15)
C21 C22 1.414(15)
C21 C26 1.410(16)
C22 H22 0.9500
C22 C23 1.357(17)
C23 C24 1.405(16)
C24 H24 0.9500
C24 C25 1.396(18)
C25 H25 0.9500
C25 C26 1.352(18)
C26 H26 0.9500
C27 C28 1.469(19)
C28 H28A 0.9800
C28 H28B 0.9800
C28 H28C 0.9800
O31 H31 0.8400
O31 C33 1.372(14)
O32 C37 1.256(14)
N31 H31A 0.8800
N31 C31 1.389(17)
N31 C37 1.364(15)
C31 C32 1.425(15)
C31 C36 1.382(16)
C32 H32 0.9500
C32 C33 1.351(17)
C33 C34 1.395(16)
C34 H34 0.9500
C34 C35 1.400(17)
C35 H35 0.9500
C35 C36 1.372(19)
C36 H36 0.9500
C37 C38 1.474(19)
C38 H38A 0.9800
C38 H38B 0.9800
C38 H38C 0.9800
O11 H11 0.84(3)
O11 C13 1.378(14)
O12 C17 1.227(14)
N11 H11A 0.8800
N11 C11 1.387(16)
N11 C17 1.379(16)
C11 C12 1.414(15)
C11 C16 1.409(14)
C12 H12 0.9500
C12 C13 1.357(17)
C13 C14 1.400(15)
C14 H14 0.9500
C14 C15 1.402(17)
C15 H15 0.9500
C15 C16 1.340(18)
C16 H16 0.9500
C17 C18 1.47(2)
C18 H18A 0.9800
C18 H18B 0.9800
C18 H18C 0.9800

loop_
_geom_hbond_atom_site_label_D
_geom_hbond_atom_site_label_H
_geom_hbond_atom_site_label_A
_geom_hbond_distance_DH
_geom_hbond_distance_HA
_geom_hbond_distance_DA
_geom_hbond_angle_DHA
_geom_hbond_site_symmetry_A
O1 H1 O22 0.84(3) 1.87(6) 2.682(12) 160(15) 1_556
O21 H21 O2 0.84(3) 1.86(4) 2.691(12) 169(15) 1_554
O31 H31 O12 0.84 1.84 2.668(12) 169.6 .
O11 H11 O32 0.84(3) 1.85(5) 2.670(11) 165(15) .

loop_
_geom_torsion_atom_site_label_1
_geom_torsion_atom_site_label_2
_geom_torsion_atom_site_label_3
_geom_torsion_atom_site_label_4
_geom_torsion
O1 C3 C4 C5 178.7(10)
N1 C1 C2 C3 177.4(10)
N1 C1 C6 C5 -178.5(10)
C1 N1 C7 O2 3.5(18)
C1 N1 C7 C8 -175.8(10)
C1 C2 C3 O1 -178.5(10)
C1 C2 C3 C4 1.5(18)
C2 C1 C6 C5 -0.3(16)
C2 C3 C4 C5 -1.3(17)
C3 C4 C5 C6 0.3(17)
C4 C5 C6 C1 0.4(17)
C6 C1 C2 C3 -0.6(16)
C7 N1 C1 C2 30.2(17)
C7 N1 C1 C6 -151.7(11)
O21 C23 C24 C25 -177.7(11)
N21 C21 C22 C23 -177.4(10)
N21 C21 C26 C25 177.5(11)
C21 N21 C27 O22 -5.0(19)
C21 N21 C27 C28 173.9(11)
C21 C22 C23 O21 178.3(9)
C21 C22 C23 C24 -0.7(17)
C22 C21 C26 C25 0.1(17)
C22 C23 C24 C25 1.3(17)
C23 C24 C25 C26 -1.3(19)
C24 C25 C26 C21 1(2)
C26 C21 C22 C23 0.0(15)
C27 N21 C21 C22 -26.8(17)
C27 N21 C21 C26 155.9(12)
O31 C33 C34 C35 178.2(11)
N31 C31 C32 C33 177.4(11)
N31 C31 C36 C35 -176.6(11)
C31 N31 C37 O32 6.2(18)
C31 N31 C37 C38 -175.4(11)
C31 C32 C33 O31 -177.5(10)
C31 C32 C33 C34 -1.6(18)
C32 C31 C36 C35 0.6(18)
C32 C33 C34 C35 2.0(18)
C33 C34 C35 C36 -1.1(19)
C34 C35 C36 C31 0(2)
C36 C31 C32 C33 0.3(17)
C37 N31 C31 C32 27.0(18)
C37 N31 C31 C36 -155.9(12)
O11 C13 C14 C15 179.5(10)
N11 C11 C12 C13 -175.7(10)
N11 C11 C16 C15 176.7(10)
C11 N11 C17 O12 -4.6(18)
C11 N11 C17 C18 174.8(10)
C11 C12 C13 O11 179.8(9)
C11 C12 C13 C14 2.7(17)
C12 C11 C16 C15 3.2(15)
C12 C13 C14 C15 -3.3(18)
C13 C14 C15 C16 4.0(19)
C14 C15 C16 C11 -4.1(18)
C16 C11 C12 C13 -2.5(15)
C17 N11 C11 C12 -27.8(16)
C17 N11 C11 C16 158.9(11)
